data_2310667
loop_
_publ_author_name
'Siegel, S.'

_publ_section_title
;
 The crystal structure of K Br F4
;
_journal_name_full 'Acta Crystallographica (1,1948-23,1967)'
_journal_page_first 493
_journal_page_last 495
_journal_volume 9
_journal_year 1956
_chemical_formula_sum 'Br F4 K'
_chemical_name_systematic 'K (Br F4)'
_space_group_IT_number 140
_symmetry_space_group_name_Hall '-I 4 2c'
_symmetry_space_group_name_H-M 'I 4/m c m'
_cell_angle_alpha 90
_cell_angle_beta 90
_cell_angle_gamma 90
_cell_formula_units_Z 4
_cell_length_a 6.174
_cell_length_b 6.174
_cell_length_c 11.103
_cell_volume 423.227
_citation_journal_id_ASTM ACCRA9
_cod_data_source_file Siegel_ACCRA9_1956_194.cif
_cod_data_source_block Br1F4K1
_cod_original_cell_volume 423.2272
_cod_original_formula_sum 'Br1 F4 K1'
_cod_database_code 2310667

loop_
_symmetry_equiv_pos_as_xyz
x,y,z
-y,x,z
-x,-y,z
y,-x,z
x,-y,-z+1/2
y,x,-z+1/2
-x,y,-z+1/2
-y,-x,-z+1/2
-x,-y,-z
y,-x,-z
x,y,-z
-y,x,-z
-x,y,z-1/2
-y,-x,z-1/2
x,-y,z-1/2
y,x,z-1/2
x+1/2,y+1/2,z+1/2
-y+1/2,x+1/2,z+1/2
-x+1/2,-y+1/2,z+1/2
y+1/2,-x+1/2,z+1/2
x+1/2,-y+1/2,-z+1
y+1/2,x+1/2,-z+1
-x+1/2,y+1/2,-z+1
-y+1/2,-x+1/2,-z+1
-x+1/2,-y+1/2,-z+1/2
y+1/2,-x+1/2,-z+1/2
x+1/2,y+1/2,-z+1/2
-y+1/2,x+1/2,-z+1/2
-x+1/2,y+1/2,z
-y+1/2,-x+1/2,z
x+1/2,-y+1/2,z
y+1/2,x+1/2,z

loop_
_atom_site_label
_atom_site_type_symbol
_atom_site_fract_x
_atom_site_fract_y
_atom_site_fract_z
_atom_site_occupancy
_atom_site_U_iso_or_equiv
K1 K+1 0 0 0 1 0.0
Br1 Br+3 0 0.5 0.25 1 0.0
F1 F-1 0.161 0.661 0.147 1 0.0
